data_4326394
loop_
_publ_author_name
'Benedict M. Gardner'
'William Lewis'
'Alexander J. Blake'
'Stephen T. Liddle'

_publ_section_title
;
 Halide, Amide, Cationic, Manganese Carbonylate, and Oxide Derivatives of
 Triamidosilylamine Uranium Complexes
;
_journal_name_full 'Inorganic Chemistry'
_journal_page_first 9631
_journal_page_last 9641
_journal_paper_doi 10.1021/ic201372a
_journal_volume 50
_journal_year 2011
_chemical_formula_moiety 'C24 H49 Mn N4 O7 Si3 U'
_chemical_formula_sum 'C24 H49 Mn N4 O7 Si3 U'
_chemical_formula_weight 882.91
_chemical_name_systematic
; 
 ? 
;
_space_group_IT_number 14
_symmetry_cell_setting monoclinic
_symmetry_space_group_name_Hall '-P 2yn'
_symmetry_space_group_name_H-M 'P 1 21/n 1'
_atom_sites_solution_hydrogens 'geom, Me from difmap'
_atom_sites_solution_primary heavy
_atom_sites_solution_secondary difmap
_audit_creation_method 'enCIFer editing of SHELXL97 CIF output'
_cell_angle_alpha 90.00
_cell_angle_beta 106.56
_cell_angle_gamma 90.00
_cell_formula_units_Z 4
_cell_length_a 19.5466(6)
_cell_length_b 9.5864(3)
_cell_length_c 19.8681(6)
_cell_measurement_reflns_used 16217
_cell_measurement_temperature 150(2)
_cell_measurement_theta_max 27.50
_cell_measurement_theta_min 2.17
_cell_volume 3568.50(19)
_computing_cell_refinement 'Bruker SAINT version 6.36a (Bruker, 2000)'
_computing_data_collection 'Bruker SMART version 5.625 (Bruker, 2001)'
_computing_data_reduction 'Bruker SAINT; Bruker SHELXTL (Bruker, 2001)'
_computing_molecular_graphics 'Bruker SHELXTL'
_computing_publication_material 'enCIFer(Allen et al.,2004);PLATON(Spek,2003)'
_computing_structure_refinement 'SHELXL-97 (Sheldrick, 1997)'
_computing_structure_solution 'Bruker SHELXTL'
_diffrn_ambient_temperature 150(2)
_diffrn_measured_fraction_theta_full 0.999
_diffrn_measured_fraction_theta_max 0.993
_diffrn_measurement_device_type 'Bruker SMART 1000 CCD diffractometer'
_diffrn_measurement_method '\w rotation with narrow frames'
_diffrn_radiation_monochromator graphite
_diffrn_radiation_source 'normal-focus sealed tube'
_diffrn_radiation_type MoK\a
_diffrn_radiation_wavelength 0.71073
_diffrn_reflns_av_R_equivalents 0.0146
_diffrn_reflns_av_sigmaI/netI 0.0164
_diffrn_reflns_limit_h_max 24
_diffrn_reflns_limit_h_min -25
_diffrn_reflns_limit_k_max 7
_diffrn_reflns_limit_k_min -12
_diffrn_reflns_limit_l_max 25
_diffrn_reflns_limit_l_min -25
_diffrn_reflns_number 22054
_diffrn_reflns_theta_full 26.00
_diffrn_reflns_theta_max 27.50
_diffrn_reflns_theta_min 2.14
_diffrn_standards_decay_% 0
_diffrn_standards_number 0
_exptl_absorpt_coefficient_mu 5.029
_exptl_absorpt_correction_T_max 0.35
_exptl_absorpt_correction_T_min 0.19
_exptl_absorpt_correction_type multi-scan
_exptl_absorpt_process_details '(SADABS; Bruker, 2001)'
_exptl_crystal_colour yellow
_exptl_crystal_density_diffrn 1.643
_exptl_crystal_description block
_exptl_crystal_F_000 1744
_exptl_crystal_size_max 0.45
_exptl_crystal_size_mid 0.42
_exptl_crystal_size_min 0.25
_refine_diff_density_max 0.952
_refine_diff_density_min -0.430
_refine_diff_density_rms 0.070
_refine_ls_extinction_method none
_refine_ls_goodness_of_fit_ref 1.083
_refine_ls_hydrogen_treatment constr
_refine_ls_matrix_type full
_refine_ls_number_parameters 372
_refine_ls_number_reflns 8147
_refine_ls_number_restraints 0
_refine_ls_restrained_S_all 1.083
_refine_ls_R_factor_all 0.0191
_refine_ls_R_factor_gt 0.0168
_refine_ls_shift/su_max 0.002
_refine_ls_shift/su_mean 0.000
_refine_ls_structure_factor_coef Fsqd
_refine_ls_weighting_details 'calc w=1/[\s^2^(Fo^2^)+(0.0221P)^2^+1.8990P] where P=(Fo^2^+2Fc^2^)/3'
_refine_ls_weighting_scheme calc
_refine_ls_wR_factor_gt 0.0422
_refine_ls_wR_factor_ref 0.0429
_reflns_number_gt 7613
_reflns_number_total 8147
_reflns_threshold_expression I>2\s(I)
_cod_data_source_file ic201372a_si_001_10.cif
_cod_data_source_block 10
_cod_original_cell_volume 3568.53(19)
_cod_database_code 4326394

loop_
_symmetry_equiv_pos_as_xyz
'x, y, z'
'-x+1/2, y+1/2, -z+1/2'
'-x, -y, -z'
'x-1/2, -y-1/2, z-1/2'

loop_
_atom_site_label
_atom_site_type_symbol
_atom_site_fract_x
_atom_site_fract_y
_atom_site_fract_z
_atom_site_U_iso_or_equiv
_atom_site_adp_type
_atom_site_occupancy
_atom_site_symmetry_multiplicity
_atom_site_calc_flag
_atom_site_refinement_flags
U1 U 0.234649(4) 0.188909(7) 0.486251(4) 0.01795(3) Uani 1 1 d .
N1 N 0.12866(10) 0.17764(18) 0.40701(10) 0.0255(4) Uani 1 1 d .
Si1 Si 0.06168(3) 0.30185(6) 0.38590(3) 0.02528(12) Uani 1 1 d .
C1 C -0.01904(13) 0.2403(3) 0.41004(16) 0.0439(6) Uani 1 1 d .
H1A H -0.0387 0.1577 0.3821 0.066 Uiso 1 1 calc R
H1B H -0.0550 0.3145 0.4006 0.066 Uiso 1 1 calc R
H1C H -0.0057 0.2164 0.4601 0.066 Uiso 1 1 calc R
C2 C 0.03497(14) 0.3425(3) 0.29012(13) 0.0388(6) Uani 1 1 d .
H2A H 0.0752 0.3854 0.2777 0.058 Uiso 1 1 calc R
H2B H -0.0055 0.4072 0.2791 0.058 Uiso 1 1 calc R
H2C H 0.0212 0.2562 0.2632 0.058 Uiso 1 1 calc R
C3 C 0.09363(13) 0.4644(3) 0.43775(12) 0.0331(5) Uani 1 1 d .
H3A H 0.1391 0.4938 0.4306 0.050 Uiso 1 1 calc R
H3B H 0.1004 0.4458 0.4877 0.050 Uiso 1 1 calc R
H3C H 0.0581 0.5385 0.4221 0.050 Uiso 1 1 calc R
C4 C 0.10656(12) 0.0335(2) 0.38290(12) 0.0305(5) Uani 1 1 d .
H4A H 0.1396 -0.0055 0.3582 0.037 Uiso 1 1 calc R
H4B H 0.0579 0.0346 0.3498 0.037 Uiso 1 1 calc R
C5 C 0.10755(11) -0.0567(2) 0.44613(12) 0.0304(5) Uani 1 1 d .
H5A H 0.0731 -0.0198 0.4698 0.036 Uiso 1 1 calc R
H5B H 0.0935 -0.1533 0.4307 0.036 Uiso 1 1 calc R
N2 N 0.19848(10) 0.17994(18) 0.58326(10) 0.0250(4) Uani 1 1 d .
Si2 Si 0.19807(4) 0.31781(6) 0.64040(3) 0.02779(13) Uani 1 1 d .
C6 C 0.10409(15) 0.3601(3) 0.63909(14) 0.0436(6) Uani 1 1 d .
H6A H 0.0762 0.3829 0.5910 0.065 Uiso 1 1 calc R
H6B H 0.1042 0.4402 0.6698 0.065 Uiso 1 1 calc R
H6C H 0.0828 0.2794 0.6558 0.065 Uiso 1 1 calc R
C7 C 0.24889(16) 0.2724(3) 0.73251(13) 0.0437(6) Uani 1 1 d .
H7A H 0.2982 0.2488 0.7344 0.066 Uiso 1 1 calc R
H7B H 0.2263 0.1922 0.7482 0.066 Uiso 1 1 calc R
H7C H 0.2488 0.3523 0.7633 0.066 Uiso 1 1 calc R
C8 C 0.23921(14) 0.4756(2) 0.61224(13) 0.0348(5) Uani 1 1 d .
H8A H 0.2910 0.4628 0.6236 0.052 Uiso 1 1 calc R
H8B H 0.2288 0.5579 0.6369 0.052 Uiso 1 1 calc R
H8C H 0.2193 0.4888 0.5615 0.052 Uiso 1 1 calc R
C9 C 0.15743(13) 0.0594(2) 0.59782(12) 0.0314(5) Uani 1 1 d .
H9A H 0.1059 0.0744 0.5752 0.038 Uiso 1 1 calc R
H9B H 0.1648 0.0511 0.6491 0.038 Uiso 1 1 calc R
C10 C 0.18112(12) -0.0739(2) 0.57017(11) 0.0285(5) Uani 1 1 d .
H10A H 0.2298 -0.0987 0.5990 0.034 Uiso 1 1 calc R
H10B H 0.1486 -0.1510 0.5737 0.034 Uiso 1 1 calc R
N3 N 0.29975(9) 0.02324(17) 0.45603(9) 0.0214(3) Uani 1 1 d .
Si3 Si 0.33147(3) 0.01138(6) 0.38292(3) 0.02124(11) Uani 1 1 d .
C11 C 0.42977(12) -0.0175(3) 0.40742(13) 0.0339(5) Uani 1 1 d .
H11A H 0.4412 -0.1073 0.4316 0.051 Uiso 1 1 calc R
H11B H 0.4540 0.0576 0.4386 0.051 Uiso 1 1 calc R
H11C H 0.4457 -0.0180 0.3649 0.051 Uiso 1 1 calc R
C12 C 0.28962(14) -0.1368(3) 0.32490(13) 0.0382(6) Uani 1 1 d .
H12A H 0.2997 -0.2242 0.3514 0.057 Uiso 1 1 calc R
H12B H 0.3092 -0.1414 0.2847 0.057 Uiso 1 1 calc R
H12C H 0.2379 -0.1225 0.3080 0.057 Uiso 1 1 calc R
C13 C 0.30686(15) 0.1745(2) 0.33101(14) 0.0360(5) Uani 1 1 d .
H13A H 0.2569 0.1974 0.3265 0.054 Uiso 1 1 calc R
H13B H 0.3131 0.1611 0.2842 0.054 Uiso 1 1 calc R
H13C H 0.3376 0.2509 0.3550 0.054 Uiso 1 1 calc R
C14 C 0.30143(12) -0.1106(2) 0.49401(12) 0.0276(4) Uani 1 1 d .
H14A H 0.3209 -0.0957 0.5452 0.033 Uiso 1 1 calc R
H14B H 0.3323 -0.1787 0.4790 0.033 Uiso 1 1 calc R
C15 C 0.22568(13) -0.1655(2) 0.47697(13) 0.0288(5) Uani 1 1 d .
H15A H 0.2076 -0.1876 0.4263 0.035 Uiso 1 1 calc R
H15B H 0.2243 -0.2517 0.5040 0.035 Uiso 1 1 calc R
N4 N 0.18076(9) -0.05605(18) 0.49591(9) 0.0233(3) Uani 1 1 d .
O1 O 0.35319(8) 0.28247(16) 0.56184(8) 0.0268(3) Uani 1 1 d .
O2 O 0.28201(8) 0.40525(15) 0.44019(8) 0.0275(3) Uani 1 1 d .
C16 C 0.39590(15) 0.1899(3) 0.61420(15) 0.0443(7) Uani 1 1 d .
H16A H 0.4337 0.2432 0.6471 0.066 Uiso 1 1 calc R
H16B H 0.4173 0.1184 0.5914 0.066 Uiso 1 1 calc R
H16C H 0.3657 0.1452 0.6397 0.066 Uiso 1 1 calc R
C17 C 0.39428(12) 0.3539(3) 0.52296(13) 0.0341(5) Uani 1 1 d .
H17A H 0.4092 0.2877 0.4915 0.041 Uiso 1 1 calc R
H17B H 0.4377 0.3949 0.5555 0.041 Uiso 1 1 calc R
C18 C 0.34858(13) 0.4664(2) 0.48072(13) 0.0347(5) Uani 1 1 d .
H18A H 0.3393 0.5394 0.5123 0.042 Uiso 1 1 calc R
H18B H 0.3732 0.5102 0.4490 0.042 Uiso 1 1 calc R
C19 C 0.24771(13) 0.4856(2) 0.37846(13) 0.0335(5) Uani 1 1 d .
H19A H 0.2803 0.4960 0.3493 0.050 Uiso 1 1 calc R
H19B H 0.2352 0.5780 0.3925 0.050 Uiso 1 1 calc R
H19C H 0.2043 0.4375 0.3516 0.050 Uiso 1 1 calc R
Mn1 Mn -0.009290(18) 0.84592(4) 0.191897(17) 0.02645(7) Uani 1 1 d .
C20 C -0.07419(14) 0.7069(3) 0.18723(13) 0.0360(5) Uani 1 1 d .
O3 O -0.11523(12) 0.6188(2) 0.18367(10) 0.0536(5) Uani 1 1 d .
C21 C 0.05744(14) 0.9782(3) 0.19183(14) 0.0388(6) Uani 1 1 d .
O4 O 0.10048(12) 1.0593(2) 0.19072(13) 0.0633(6) Uani 1 1 d .
C22 C 0.05705(13) 0.7506(3) 0.25798(13) 0.0346(5) Uani 1 1 d .
O5 O 0.10021(11) 0.6924(2) 0.30075(11) 0.0483(5) Uani 1 1 d .
C23 C -0.02158(12) 0.8243(2) 0.09910(13) 0.0311(5) Uani 1 1 d .
O6 O -0.02953(10) 0.81222(19) 0.03921(9) 0.0413(4) Uani 1 1 d .
C24 C -0.06256(13) 0.9651(3) 0.22648(13) 0.0347(5) Uani 1 1 d .
O7 O -0.09604(10) 1.0408(2) 0.24934(11) 0.0509(5) Uani 1 1 d .

loop_
_atom_site_aniso_label
_atom_site_aniso_U_11
_atom_site_aniso_U_22
_atom_site_aniso_U_33
_atom_site_aniso_U_23
_atom_site_aniso_U_13
_atom_site_aniso_U_12
U1 0.01882(4) 0.01553(4) 0.01974(4) 0.00030(3) 0.00586(3) -0.00120(3)
N1 0.0246(9) 0.0241(9) 0.0258(9) 0.0023(7) 0.0042(7) 0.0003(7)
Si1 0.0199(3) 0.0263(3) 0.0274(3) 0.0034(2) 0.0030(2) -0.0007(2)
C1 0.0269(12) 0.0398(14) 0.0673(18) 0.0037(13) 0.0173(12) -0.0023(11)
C2 0.0413(14) 0.0355(13) 0.0306(12) 0.0041(10) -0.0041(10) 0.0026(11)
C3 0.0340(12) 0.0329(12) 0.0323(12) -0.0002(10) 0.0090(9) -0.0016(10)
C4 0.0286(11) 0.0276(11) 0.0311(11) -0.0030(9) 0.0016(9) -0.0019(9)
C5 0.0252(10) 0.0239(11) 0.0406(12) -0.0010(9) 0.0070(9) -0.0062(9)
N2 0.0268(9) 0.0257(9) 0.0240(9) -0.0006(7) 0.0096(7) -0.0011(7)
Si2 0.0339(3) 0.0305(3) 0.0204(3) -0.0017(2) 0.0100(2) 0.0033(2)
C6 0.0455(15) 0.0517(16) 0.0401(14) 0.0023(12) 0.0228(12) 0.0134(13)
C7 0.0523(16) 0.0531(16) 0.0244(12) 0.0019(11) 0.0085(11) -0.0046(13)
C8 0.0460(14) 0.0276(12) 0.0313(12) -0.0037(10) 0.0117(10) 0.0001(10)
C9 0.0349(12) 0.0317(12) 0.0343(12) 0.0014(10) 0.0205(9) -0.0035(10)
C10 0.0334(11) 0.0249(11) 0.0314(11) 0.0074(9) 0.0160(9) -0.0035(9)
N3 0.0242(8) 0.0187(8) 0.0215(8) 0.0007(7) 0.0068(6) -0.0001(7)
Si3 0.0238(3) 0.0194(3) 0.0211(3) -0.0003(2) 0.0073(2) 0.0007(2)
C11 0.0281(11) 0.0382(13) 0.0374(13) 0.0034(10) 0.0127(9) 0.0051(10)
C12 0.0444(14) 0.0378(13) 0.0351(13) -0.0130(11) 0.0157(11) -0.0085(11)
C13 0.0454(14) 0.0319(13) 0.0346(13) 0.0103(10) 0.0178(11) 0.0106(10)
C14 0.0323(11) 0.0237(10) 0.0282(11) 0.0085(9) 0.0108(9) 0.0071(9)
C15 0.0376(12) 0.0156(9) 0.0361(12) 0.0031(8) 0.0152(10) 0.0022(8)
N4 0.0255(8) 0.0178(8) 0.0283(9) 0.0012(7) 0.0104(7) -0.0010(7)
O1 0.0215(7) 0.0281(8) 0.0276(8) -0.0023(6) 0.0017(6) -0.0006(6)
O2 0.0312(8) 0.0203(7) 0.0313(8) 0.0033(6) 0.0091(6) -0.0064(6)
C16 0.0337(13) 0.0498(17) 0.0392(14) 0.0067(12) -0.0060(11) 0.0086(11)
C17 0.0234(11) 0.0376(13) 0.0415(13) -0.0078(11) 0.0095(9) -0.0087(10)
C18 0.0345(12) 0.0288(12) 0.0413(13) -0.0040(10) 0.0116(10) -0.0152(10)
C19 0.0397(13) 0.0237(11) 0.0395(13) 0.0094(10) 0.0149(10) 0.0041(9)
Mn1 0.02607(16) 0.02685(16) 0.02640(16) -0.00103(13) 0.00744(12) 0.00140(13)
C20 0.0418(14) 0.0412(14) 0.0248(11) -0.0072(10) 0.0094(10) -0.0054(11)
O3 0.0651(13) 0.0543(13) 0.0434(11) -0.0141(10) 0.0184(9) -0.0283(11)
C21 0.0390(13) 0.0390(14) 0.0418(14) -0.0019(11) 0.0171(11) 0.0023(11)
O4 0.0599(13) 0.0539(13) 0.0870(17) -0.0082(12) 0.0385(12) -0.0213(11)
C22 0.0352(12) 0.0330(13) 0.0353(12) -0.0003(10) 0.0097(10) -0.0014(10)
O5 0.0448(11) 0.0488(12) 0.0455(11) 0.0130(9) 0.0034(9) 0.0069(9)
C23 0.0283(11) 0.0315(12) 0.0344(13) 0.0015(9) 0.0103(9) 0.0073(9)
O6 0.0436(10) 0.0508(12) 0.0313(9) 0.0009(8) 0.0136(8) 0.0111(8)
C24 0.0298(11) 0.0377(13) 0.0351(12) -0.0050(10) 0.0067(9) -0.0026(10)
O7 0.0412(10) 0.0545(12) 0.0595(12) -0.0173(10) 0.0186(9) 0.0094(9)

loop_
_atom_type_symbol
_atom_type_description
_atom_type_scat_dispersion_real
_atom_type_scat_dispersion_imag
_atom_type_scat_source
C C 0.0033 0.0016 'International Tables Vol C Tables 4.2.6.8 and 6.1.1.4'
H H 0.0000 0.0000 'International Tables Vol C Tables 4.2.6.8 and 6.1.1.4'
N N 0.0061 0.0033 'International Tables Vol C Tables 4.2.6.8 and 6.1.1.4'
O O 0.0106 0.0060 'International Tables Vol C Tables 4.2.6.8 and 6.1.1.4'
Si Si 0.0817 0.0704 'International Tables Vol C Tables 4.2.6.8 and 6.1.1.4'
Mn Mn 0.3368 0.7283 'International Tables Vol C Tables 4.2.6.8 and 6.1.1.4'
U U -9.6767 9.6646 'International Tables Vol C Tables 4.2.6.8 and 6.1.1.4'

loop_
_geom_angle_atom_site_label_1
_geom_angle_atom_site_label_2
_geom_angle_atom_site_label_3
_geom_angle
N1 U1 N3 105.32(6)
N1 U1 N2 98.58(7)
N3 U1 N2 123.47(6)
N1 U1 O1 161.29(6)
N3 U1 O1 85.18(6)
N2 U1 O1 87.89(6)
N1 U1 O2 98.41(6)
N3 U1 O2 100.97(6)
N2 U1 O2 125.32(6)
O1 U1 O2 63.94(5)
N1 U1 N4 72.11(6)
N3 U1 N4 69.52(6)
N2 U1 N4 70.59(6)
O1 U1 N4 126.54(5)
O2 U1 N4 163.30(5)
C4 N1 Si1 115.56(14)
C4 N1 U1 113.63(13)
Si1 N1 U1 128.86(10)
N1 Si1 C2 111.31(11)
N1 Si1 C1 110.85(11)
C2 Si1 C1 108.43(13)
N1 Si1 C3 109.16(10)
C2 Si1 C3 109.85(11)
C1 Si1 C3 107.13(12)
N1 C4 C5 109.15(18)
N4 C5 C4 109.27(17)
C9 N2 Si2 111.16(14)
C9 N2 U1 121.34(13)
Si2 N2 U1 126.39(9)
N2 Si2 C7 111.17(12)
N2 Si2 C8 109.63(10)
C7 Si2 C8 109.11(12)
N2 Si2 C6 109.96(12)
C7 Si2 C6 108.03(13)
C8 Si2 C6 108.89(13)
N2 C9 C10 110.41(17)
N4 C10 C9 110.38(17)
C14 N3 Si3 114.01(14)
C14 N3 U1 114.33(13)
Si3 N3 U1 129.85(9)
N3 Si3 C13 108.12(10)
N3 Si3 C11 112.23(10)
C13 Si3 C11 110.76(12)
N3 Si3 C12 111.61(10)
C13 Si3 C12 107.39(12)
C11 Si3 C12 106.63(12)
N3 C14 C15 107.93(17)
N4 C15 C14 107.98(17)
C10 N4 C15 109.58(17)
C10 N4 C5 113.03(17)
C15 N4 C5 110.78(17)
C10 N4 U1 106.86(12)
C15 N4 U1 109.76(12)
C5 N4 U1 106.67(12)
C17 O1 C16 112.61(19)
C17 O1 U1 113.96(12)
C16 O1 U1 116.97(14)
C19 O2 C18 112.57(17)
C19 O2 U1 127.78(13)
C18 O2 U1 119.49(13)
O1 C17 C18 108.02(18)
O2 C18 C17 108.59(18)
C23 Mn1 C24 122.55(11)
C23 Mn1 C22 122.94(11)
C24 Mn1 C22 114.51(11)
C23 Mn1 C21 88.05(11)
C24 Mn1 C21 92.89(11)
C22 Mn1 C21 89.26(12)
C23 Mn1 C20 88.62(11)
C24 Mn1 C20 90.78(12)
C22 Mn1 C20 90.68(12)
C21 Mn1 C20 176.00(12)
O3 C20 Mn1 179.4(2)
O4 C21 Mn1 178.0(2)
O5 C22 Mn1 178.5(2)
O6 C23 Mn1 179.1(2)
O7 C24 Mn1 179.2(2)

loop_
_geom_bond_atom_site_label_1
_geom_bond_atom_site_label_2
_geom_bond_distance
U1 N1 2.2188(18)
U1 N3 2.2220(17)
U1 N2 2.2358(18)
U1 O1 2.5388(14)
U1 O2 2.5454(14)
U1 N4 2.6031(17)
N1 C4 1.486(3)
N1 Si1 1.7305(19)
Si1 C2 1.865(3)
Si1 C1 1.871(3)
Si1 C3 1.874(2)
C4 C5 1.520(3)
C5 N4 1.490(3)
N2 C9 1.482(3)
N2 Si2 1.7438(19)
Si2 C7 1.868(3)
Si2 C8 1.872(3)
Si2 C6 1.874(3)
C9 C10 1.515(3)
C10 N4 1.483(3)
N3 C14 1.484(3)
N3 Si3 1.7380(18)
Si3 C13 1.859(2)
Si3 C11 1.863(2)
Si3 C12 1.865(2)
C14 C15 1.516(3)
C15 N4 1.484(3)
O1 C17 1.437(3)
O1 C16 1.439(3)
O2 C19 1.442(3)
O2 C18 1.445(3)
C17 C18 1.496(4)
Mn1 C23 1.802(2)
Mn1 C24 1.808(3)
Mn1 C22 1.808(2)
Mn1 C21 1.820(3)
Mn1 C20 1.824(3)
C20 O3 1.153(3)
C21 O4 1.150(3)
C22 O5 1.156(3)
C23 O6 1.161(3)
C24 O7 1.154(3)
